data_7045446
loop_
_publ_author_name
'Ma, Ruru'
'Yang, Yun'
'Hu, Cong'
'Dong, Xiaoyu'
'Yang, Zhihua'
'Pan, Shilie'

_publ_section_title
;
 LiCs<sub>2</sub>La(BO<sub>3</sub>)<sub>2</sub> and
 Li<sub>3</sub>K<sub>9</sub>La<sub>3</sub>(BO<sub>3</sub>)<sub>7</sub>:
 new mixed alkali metal lanthanum borates with three-dimensional open
 frameworks and short cut-off edges.
;
_journal_issue 10
_journal_name_full 'Dalton transactions (Cambridge, England : 2003)'
_journal_page_first 3512
_journal_page_last 3520
_journal_paper_doi 10.1039/c7dt04830k
_journal_volume 47
_journal_year 2018
_chemical_formula_sum 'B2 Cs2 La Li O6'
_chemical_formula_weight 529.29
_space_group_IT_number 57
_space_group_name_Hall '-P 2c 2b'
_space_group_name_H-M_alt 'P b c m'
_symmetry_cell_setting orthorhombic
_symmetry_space_group_name_Hall '-P 2c 2b'
_symmetry_space_group_name_H-M 'P b c m'
_atom_sites_solution_primary direct
_atom_sites_solution_secondary difmap
_audit_creation_method SHELXL-97
_audit_update_record
;
2017-10-15 deposited with the CCDC.
2018-01-29 downloaded from the CCDC.
;
_cell_angle_alpha 90.00
_cell_angle_beta 90.00
_cell_angle_gamma 90.00
_cell_formula_units_Z 4
_cell_length_a 7.292(3)
_cell_length_b 10.039(3)
_cell_length_c 10.396(4)
_cell_measurement_reflns_used 940
_cell_measurement_temperature 296(2)
_cell_measurement_theta_max 27.66
_cell_measurement_theta_min 2.79
_cell_volume 761.0(5)
_computing_cell_refinement 'Bruker SMART'
_computing_data_collection 'Bruker SMART'
_computing_data_reduction 'Bruker SAINT'
_computing_molecular_graphics 'Bruker SHELXTL'
_computing_publication_material 'Bruker SHELXTL'
_computing_structure_refinement 'SHELXL-97 (Sheldrick, 1997)'
_computing_structure_solution 'SHELXS-97 (Sheldrick, 1990)'
_diffrn_ambient_temperature 296(2)
_diffrn_measured_fraction_theta_full 0.999
_diffrn_measured_fraction_theta_max 0.999
_diffrn_measurement_device_type 'CCD area detector'
_diffrn_measurement_method 'phi and omega scans'
_diffrn_radiation_monochromator graphite
_diffrn_radiation_source 'fine-focus sealed tube'
_diffrn_radiation_type MoK\a
_diffrn_radiation_wavelength 0.71073
_diffrn_reflns_av_R_equivalents 0.0276
_diffrn_reflns_av_sigmaI/netI 0.0222
_diffrn_reflns_limit_h_max 4
_diffrn_reflns_limit_h_min -9
_diffrn_reflns_limit_k_max 13
_diffrn_reflns_limit_k_min -12
_diffrn_reflns_limit_l_max 13
_diffrn_reflns_limit_l_min -13
_diffrn_reflns_number 4376
_diffrn_reflns_theta_full 27.66
_diffrn_reflns_theta_max 27.66
_diffrn_reflns_theta_min 2.79
_exptl_absorpt_coefficient_mu 15.017
_exptl_absorpt_correction_T_max 0.9759
_exptl_absorpt_correction_T_min 0.9526
_exptl_absorpt_correction_type numerical
_exptl_absorpt_process_details SADABS
_exptl_crystal_colour colorless
_exptl_crystal_density_diffrn 4.619
_exptl_crystal_density_method 'not measured'
_exptl_crystal_description block
_exptl_crystal_F_000 912
_exptl_crystal_size_max 0.125
_exptl_crystal_size_mid 0.113
_exptl_crystal_size_min 0.090
_refine_diff_density_max 0.702
_refine_diff_density_min -0.815
_refine_diff_density_rms 0.157
_refine_ls_extinction_coef 0.0048(2)
_refine_ls_extinction_expression Fc^*^=kFc[1+0.001xFc^2^\l^3^/sin(2\q)]^-1/4^
_refine_ls_extinction_method SHELXL
_refine_ls_goodness_of_fit_ref 1.117
_refine_ls_matrix_type full
_refine_ls_number_parameters 66
_refine_ls_number_reflns 940
_refine_ls_number_restraints 0
_refine_ls_restrained_S_all 1.117
_refine_ls_R_factor_all 0.0183
_refine_ls_R_factor_gt 0.0164
_refine_ls_shift/su_max 0.000
_refine_ls_shift/su_mean 0.000
_refine_ls_structure_factor_coef Fsqd
_refine_ls_weighting_details 'calc w=1/[\s^2^(Fo^2^)+(0.0167P)^2^+0.5658P] where P=(Fo^2^+2Fc^2^)/3'
_refine_ls_weighting_scheme calc
_refine_ls_wR_factor_gt 0.0376
_refine_ls_wR_factor_ref 0.0383
_reflns_number_gt 892
_reflns_number_total 940
_reflns_threshold_expression >2sigma(I)
_cod_data_source_file c7dt04830k2.cif
_cod_data_source_block 1
_cod_depositor_comments 'Adding full bibliography for 7045446--7045447.cif.'
_cod_original_sg_symbol_H-M Pbcm
_cod_original_formula_sum B2Cs2LaLiO6
_cod_database_code 7045446

loop_
_symmetry_equiv_pos_as_xyz
'x, y, z'
'-x, -y, z+1/2'
'-x, y+1/2, -z+1/2'
'x, -y+1/2, -z'
'-x, -y, -z'
'x, y, -z-1/2'
'x, -y-1/2, z-1/2'
'-x, y-1/2, z'

loop_
_atom_site_label
_atom_site_type_symbol
_atom_site_fract_x
_atom_site_fract_y
_atom_site_fract_z
_atom_site_U_iso_or_equiv
_atom_site_adp_type
_atom_site_occupancy
_atom_site_symmetry_multiplicity
_atom_site_calc_flag
_atom_site_refinement_flags
Li1 Li 0.0535(10) 0.3376(8) 0.2500 0.0142(15) Uani 1 2 d S
Cs1 Cs 0.22433(3) 0.07713(2) 0.44614(2) 0.02159(9) Uani 1 1 d .
La1 La 0.64263(3) 0.22651(2) 0.2500 0.00951(9) Uani 1 2 d S
B1 B 0.8149(8) 0.2500 0.0000 0.0131(10) Uani 1 2 d S
B2 B 0.6566(7) -0.0702(5) 0.2500 0.0120(10) Uani 1 2 d S
O1 O 0.4844(4) -0.0147(3) 0.2500 0.0167(7) Uani 1 2 d S
O2 O 0.3199(4) 0.2937(3) 0.2500 0.0148(7) Uani 1 2 d S
O5 O 0.6261(5) 0.2500 0.5000 0.0189(7) Uani 1 2 d S
O4 O 0.9046(3) 0.2895(2) 0.1101(2) 0.0156(5) Uani 1 1 d .
O3 O 0.8085(5) 0.0116(3) 0.2500 0.0206(7) Uani 1 2 d S

loop_
_atom_site_aniso_label
_atom_site_aniso_U_11
_atom_site_aniso_U_22
_atom_site_aniso_U_33
_atom_site_aniso_U_23
_atom_site_aniso_U_13
_atom_site_aniso_U_12
Li1 0.009(4) 0.014(4) 0.020(4) 0.000 0.000 0.000(3)
Cs1 0.02766(16) 0.01442(13) 0.02267(15) 0.00030(8) 0.01088(9) 0.00148(8)
La1 0.00786(14) 0.00976(14) 0.01090(14) 0.000 0.000 -0.00032(9)
B1 0.018(3) 0.009(2) 0.012(2) -0.0021(19) 0.000 0.000
B2 0.012(2) 0.013(2) 0.011(2) 0.000 0.000 -0.0010(19)
O1 0.0133(16) 0.0164(16) 0.0205(17) 0.000 0.000 0.0053(13)
O2 0.0095(15) 0.0110(15) 0.0239(17) 0.000 0.000 0.0004(12)
O5 0.0131(17) 0.0289(19) 0.0148(17) 0.0028(14) 0.000 0.000
O4 0.0140(12) 0.0201(12) 0.0128(11) 0.0006(9) -0.0005(9) -0.0030(9)
O3 0.0137(17) 0.0140(17) 0.034(2) 0.000 0.000 0.0005(14)

loop_
_atom_type_symbol
_atom_type_description
_atom_type_scat_dispersion_real
_atom_type_scat_dispersion_imag
_atom_type_scat_source
Li Li -0.0003 0.0001 'International Tables Vol C Tables 4.2.6.8 and 6.1.1.4'
B B 0.0013 0.0007 'International Tables Vol C Tables 4.2.6.8 and 6.1.1.4'
O O 0.0106 0.0060 'International Tables Vol C Tables 4.2.6.8 and 6.1.1.4'
Cs Cs -0.3680 2.1192 'International Tables Vol C Tables 4.2.6.8 and 6.1.1.4'
La La -0.2871 2.4523 'International Tables Vol C Tables 4.2.6.8 and 6.1.1.4'

loop_
_geom_angle_atom_site_label_1
_geom_angle_atom_site_label_2
_geom_angle_atom_site_label_3
_geom_angle
_geom_angle_site_symmetry_1
_geom_angle_site_symmetry_3
O4 Li1 O4 101.5(4) 1_455 6_456
O4 Li1 O2 120.4(3) 1_455 .
O4 Li1 O2 120.4(3) 6_456 .
O4 Li1 O3 120.8(3) 1_455 3_655
O4 Li1 O3 120.8(3) 6_456 3_655
O2 Li1 O3 72.8(3) . 3_655
O4 Li1 B2 129.2(2) 1_455 3_655
O4 Li1 B2 129.2(2) 6_456 3_655
O2 Li1 B2 36.4(2) . 3_655
O3 Li1 B2 36.4(2) 3_655 3_655
O4 Li1 La1 50.8(2) 1_455 1_455
O4 Li1 La1 50.8(2) 6_456 1_455
O2 Li1 La1 146.8(4) . 1_455
O3 Li1 La1 140.4(3) 3_655 1_455
B2 Li1 La1 176.8(4) 3_655 1_455
O4 Li1 Cs1 165.3(3) 1_455 4_556
O4 Li1 Cs1 64.53(10) 6_456 4_556
O2 Li1 Cs1 72.98(14) . 4_556
O3 Li1 Cs1 67.09(12) 3_655 4_556
B2 Li1 Cs1 64.92(12) 3_655 4_556
La1 Li1 Cs1 114.75(12) 1_455 4_556
O4 Li1 Cs1 64.53(10) 1_455 7_565
O4 Li1 Cs1 165.3(3) 6_456 7_565
O2 Li1 Cs1 72.98(14) . 7_565
O3 Li1 Cs1 67.09(12) 3_655 7_565
B2 Li1 Cs1 64.92(12) 3_655 7_565
La1 Li1 Cs1 114.75(12) 1_455 7_565
Cs1 Li1 Cs1 128.9(2) 4_556 7_565
O4 Li1 Cs1 64.37(18) 1_455 6_556
O4 Li1 Cs1 117.3(3) 6_456 6_556
O2 Li1 Cs1 59.57(17) . 6_556
O3 Li1 Cs1 117.7(2) 3_655 6_556
B2 Li1 Cs1 88.5(2) 3_655 6_556
La1 Li1 Cs1 94.12(17) 1_455 6_556
Cs1 Li1 Cs1 125.1(2) 4_556 6_556
Cs1 Li1 Cs1 62.36(7) 7_565 6_556
O4 Li1 Cs1 117.3(3) 1_455 .
O4 Li1 Cs1 64.37(18) 6_456 .
O2 Li1 Cs1 59.57(17) . .
O3 Li1 Cs1 117.7(2) 3_655 .
B2 Li1 Cs1 88.5(2) 3_655 .
La1 Li1 Cs1 94.12(17) 1_455 .
Cs1 Li1 Cs1 62.36(7) 4_556 .
Cs1 Li1 Cs1 125.1(2) 7_565 .
Cs1 Li1 Cs1 70.29(14) 6_556 .
O4 Li1 Cs1 105.9(3) 1_455 8_565
O4 Li1 Cs1 55.35(18) 6_456 8_565
O2 Li1 Cs1 132.0(2) . 8_565
O3 Li1 Cs1 73.4(2) 3_655 8_565
B2 Li1 Cs1 103.8(2) 3_655 8_565
La1 Li1 Cs1 73.58(14) 1_455 8_565
Cs1 Li1 Cs1 62.91(7) 4_556 8_565
Cs1 Li1 Cs1 121.8(2) 7_565 8_565
Cs1 Li1 Cs1 167.7(2) 6_556 8_565
Cs1 Li1 Cs1 110.52(4) . 8_565
O4 Li1 Cs1 55.35(18) 1_455 3
O4 Li1 Cs1 105.9(3) 6_456 3
O2 Li1 Cs1 132.0(2) . 3
O3 Li1 Cs1 73.4(2) 3_655 3
B2 Li1 Cs1 103.8(2) 3_655 3
La1 Li1 Cs1 73.58(14) 1_455 3
Cs1 Li1 Cs1 121.8(2) 4_556 3
Cs1 Li1 Cs1 62.91(7) 7_565 3
Cs1 Li1 Cs1 110.52(4) 6_556 3
Cs1 Li1 Cs1 167.7(2) . 3
Cs1 Li1 Cs1 65.93(13) 8_565 3
O1 Cs1 O2 67.21(8) . .
O1 Cs1 O4 76.81(8) . 3_645
O2 Cs1 O4 127.33(6) . 3_645
O1 Cs1 O4 167.92(6) . 7_466
O2 Cs1 O4 102.98(7) . 7_466
O4 Cs1 O4 105.75(5) 3_645 7_466
O1 Cs1 O4 123.44(6) . 6_456
O2 Cs1 O4 64.71(7) . 6_456
O4 Cs1 O4 111.38(4) 3_645 6_456
O4 Cs1 O4 44.50(8) 7_466 6_456
O1 Cs1 B2 119.49(10) . 5_656
O2 Cs1 B2 126.66(10) . 5_656
O4 Cs1 B2 104.05(10) 3_645 5_656
O4 Cs1 B2 71.75(10) 7_466 5_656
O4 Cs1 B2 112.44(10) 6_456 5_656
O1 Cs1 O3 129.00(8) . 5_656
O2 Cs1 O3 148.03(7) . 5_656
O4 Cs1 O3 84.63(7) 3_645 5_656
O4 Cs1 O3 63.05(7) 7_466 5_656
O4 Cs1 O3 107.55(7) 6_456 5_656
B2 Cs1 O3 24.23(11) 5_656 5_656
O1 Cs1 B1 82.14(9) . 2_655
O2 Cs1 B1 145.95(5) . 2_655
O4 Cs1 B1 24.29(7) 3_645 2_655
O4 Cs1 B1 105.12(9) 7_466 2_655
O4 Cs1 B1 128.32(11) 6_456 2_655
B2 Cs1 B1 80.81(9) 5_656 2_655
O3 Cs1 B1 64.35(6) 5_656 2_655
O1 Cs1 O5 73.86(7) . .
O2 Cs1 O5 63.74(5) . .
O4 Cs1 O5 139.31(5) 3_645 .
O4 Cs1 O5 108.86(5) 7_466 .
O4 Cs1 O5 108.18(6) 6_456 .
B2 Cs1 O5 68.25(9) 5_656 .
O3 Cs1 O5 92.41(6) 5_656 .
B1 Cs1 O5 122.65(9) 2_655 .
O1 Cs1 O2 128.15(8) . 7_566
O2 Cs1 O2 107.10(4) . 7_566
O4 Cs1 O2 125.42(6) 3_645 7_566
O4 Cs1 O2 60.31(7) 7_466 7_566
O4 Cs1 O2 93.62(7) 6_456 7_566
B2 Cs1 O2 23.24(10) 5_656 7_566
O3 Cs1 O2 41.00(8) 5_656 7_566
B1 Cs1 O2 103.35(5) 2_655 7_566
O5 Cs1 O2 59.73(5) . 7_566
O1 Cs1 B1 144.97(4) . 6_456
O2 Cs1 B1 87.06(7) . 6_456
O4 Cs1 B1 103.54(7) 3_645 6_456
O4 Cs1 B1 23.16(4) 7_466 6_456
O4 Cs1 B1 23.17(4) 6_456 6_456
B2 Cs1 B1 94.72(9) 5_656 6_456
O3 Cs1 B1 85.33(6) 5_656 6_456
B1 Cs1 B1 112.79(5) 2_655 6_456
O5 Cs1 B1 116.68(6) . 6_456
O2 Cs1 B1 80.85(6) 7_566 6_456
O1 Cs1 Li1 159.05(12) . 7_566
O2 Cs1 Li1 120.56(13) . 7_566
O4 Cs1 Li1 106.89(13) 3_645 7_566
O4 Cs1 Li1 32.19(12) 7_466 7_566
O4 Cs1 Li1 75.16(12) 6_456 7_566
B2 Cs1 Li1 39.63(15) 5_656 7_566
O3 Cs1 Li1 34.35(13) 5_656 7_566
B1 Cs1 Li1 93.35(13) 2_655 7_566
O5 Cs1 Li1 91.88(12) . 7_566
O2 Cs1 Li1 33.13(13) 7_566 7_566
B1 Cs1 Li1 55.31(11) 6_456 7_566
O2 La1 O3 135.27(11) . .
O2 La1 O4 132.03(7) . 6_556
O3 La1 O4 81.13(8) . 6_556
O2 La1 O4 132.03(7) . .
O3 La1 O4 81.13(8) . .
O4 La1 O4 71.74(11) 6_556 .
O2 La1 O5 86.03(7) . .
O3 La1 O5 95.82(4) . .
O4 La1 O5 55.22(9) 6_556 .
O4 La1 O5 126.54(9) . .
O2 La1 O5 86.03(7) . 6_556
O3 La1 O5 95.82(4) . 6_556
O4 La1 O5 126.54(9) 6_556 6_556
O4 La1 O5 55.22(9) . 6_556
O5 La1 O5 168.36(7) . 6_556
O2 La1 O1 80.51(10) . .
O3 La1 O1 54.75(10) . .
O4 La1 O1 124.11(7) 6_556 .
O4 La1 O1 124.11(7) . .
O5 La1 O1 93.53(3) . .
O5 La1 O1 93.53(3) 6_556 .
O2 La1 O1 54.39(10) . 3_655
O3 La1 O1 170.34(10) . 3_655
O4 La1 O1 91.06(8) 6_556 3_655
O4 La1 O1 91.06(8) . 3_655
O5 La1 O1 84.23(2) . 3_655
O5 La1 O1 84.23(2) 6_556 3_655
O1 La1 O1 134.90(2) . 3_655
O2 La1 B1 113.24(10) . 6_556
O3 La1 B1 81.89(6) . 6_556
O4 La1 B1 28.33(10) 6_556 6_556
O4 La1 B1 99.86(11) . 6_556
O5 La1 B1 28.35(12) . 6_556
O5 La1 B1 154.87(12) 6_556 6_556
O1 La1 B1 105.08(4) . 6_556
O1 La1 B1 93.95(5) 3_655 6_556
O2 La1 B1 113.24(10) . .
O3 La1 B1 81.89(6) . .
O4 La1 B1 99.86(11) 6_556 .
O4 La1 B1 28.33(10) . .
O5 La1 B1 154.87(12) . .
O5 La1 B1 28.35(12) 6_556 .
O1 La1 B1 105.08(4) . .
O1 La1 B1 93.95(5) 3_655 .
B1 La1 B1 127.6(2) 6_556 .
O2 La1 B2 107.96(13) . .
O3 La1 B2 27.31(13) . .
O4 La1 B2 103.18(10) 6_556 .
O4 La1 B2 103.18(10) . .
O5 La1 B2 95.268(8) . .
O5 La1 B2 95.268(8) 6_556 .
O1 La1 B2 27.44(12) . .
O1 La1 B2 162.35(12) 3_655 .
B1 La1 B2 93.81(5) 6_556 .
B1 La1 B2 93.81(5) . .
O2 La1 B2 27.10(12) . 3_655
O3 La1 B2 162.36(13) . 3_655
O4 La1 B2 112.83(10) 6_556 3_655
O4 La1 B2 112.83(10) . 3_655
O5 La1 B2 84.53(5) . 3_655
O5 La1 B2 84.53(5) 6_556 3_655
O1 La1 B2 107.61(12) . 3_655
O1 La1 B2 27.30(12) 3_655 3_655
B1 La1 B2 105.14(8) 6_556 3_655
B1 La1 B2 105.14(8) . 3_655
B2 La1 B2 135.05(8) . 3_655
O4 B1 O4 123.3(5) . 4
O4 B1 O5 118.4(2) . 6_556
O4 B1 O5 118.4(2) 4 6_556
O4 B1 La1 158.25(10) . 7_565
O4 B1 La1 58.89(14) 4 7_565
O5 B1 La1 64.29(10) 6_556 7_565
O4 B1 La1 58.89(14) . .
O4 B1 La1 158.25(10) 4 .
O5 B1 La1 64.29(10) 6_556 .
La1 B1 La1 128.6(2) 7_565 .
O4 B1 Cs1 117.56(12) . 2_654
O4 B1 Cs1 67.59(10) 4 2_654
O5 B1 Cs1 85.09(10) 6_556 2_654
La1 B1 Cs1 83.83(5) 7_565 2_654
La1 B1 Cs1 91.90(5) . 2_654
O4 B1 Cs1 67.59(10) . 3_655
O4 B1 Cs1 117.56(12) 4 3_655
O5 B1 Cs1 85.09(10) 6_556 3_655
La1 B1 Cs1 91.90(5) 7_565 3_655
La1 B1 Cs1 83.83(5) . 3_655
Cs1 B1 Cs1 170.18(19) 2_654 3_655
O4 B1 Cs1 65.5(2) . 7_665
O4 B1 Cs1 66.7(2) 4 7_665
O5 B1 Cs1 148.58(5) 6_556 7_665
La1 B1 Cs1 100.73(6) 7_565 7_665
La1 B1 Cs1 123.66(9) . 7_665
Cs1 B1 Cs1 122.24(13) 2_654 7_665
Cs1 B1 Cs1 67.21(5) 3_655 7_665
O4 B1 Cs1 66.7(2) . 6_656
O4 B1 Cs1 65.5(2) 4 6_656
O5 B1 Cs1 148.58(5) 6_556 6_656
La1 B1 Cs1 123.66(9) 7_565 6_656
La1 B1 Cs1 100.73(6) . 6_656
Cs1 B1 Cs1 67.21(5) 2_654 6_656
Cs1 B1 Cs1 122.24(13) 3_655 6_656
Cs1 B1 Cs1 62.84(10) 7_665 6_656
O1 B2 O2 121.1(4) . 3_645
O1 B2 O3 119.5(4) . .
O2 B2 O3 119.4(4) 3_645 .
O1 B2 Li1 179.7(4) . 3_645
O2 B2 Li1 59.2(3) 3_645 3_645
O3 B2 Li1 60.2(3) . 3_645
O1 B2 La1 64.1(2) . .
O2 B2 La1 174.8(3) 3_645 .
O3 B2 La1 55.4(2) . .
Li1 B2 La1 115.6(3) 3_645 .
O1 B2 La1 67.0(2) . 3_645
O2 B2 La1 54.0(2) 3_645 3_645
O3 B2 La1 173.5(4) . 3_645
Li1 B2 La1 113.3(3) 3_645 3_645
La1 B2 La1 131.12(19) . 3_645
O1 B2 Cs1 104.52(9) . 5_656
O2 B2 Cs1 86.91(11) 3_645 5_656
O3 B2 Cs1 78.46(10) . 5_656
Li1 B2 Cs1 75.45(9) 3_645 5_656
La1 B2 Cs1 91.74(9) . 5_656
La1 B2 Cs1 100.31(9) 3_645 5_656
O1 B2 Cs1 104.52(9) . 2_654
O2 B2 Cs1 86.91(11) 3_645 2_654
O3 B2 Cs1 78.46(10) . 2_654
Li1 B2 Cs1 75.45(9) 3_645 2_654
La1 B2 Cs1 91.74(9) . 2_654
La1 B2 Cs1 100.31(9) 3_645 2_654
Cs1 B2 Cs1 149.18(18) 5_656 2_654
B2 O1 La1 88.5(3) . .
B2 O1 La1 85.7(3) . 3_645
La1 O1 La1 174.14(13) . 3_645
B2 O1 Cs1 135.92(5) . 6_556
La1 O1 Cs1 89.69(8) . 6_556
La1 O1 Cs1 94.52(8) 3_645 6_556
B2 O1 Cs1 135.92(5) . .
La1 O1 Cs1 89.69(8) . .
La1 O1 Cs1 94.52(8) 3_645 .
Cs1 O1 Cs1 88.09(9) 6_556 .
B2 O2 Li1 84.3(3) 3_655 .
B2 O2 La1 98.9(3) 3_655 .
Li1 O2 La1 176.8(3) . .
B2 O2 Cs1 137.13(7) 3_655 6_556
Li1 O2 Cs1 86.28(18) . 6_556
La1 O2 Cs1 91.33(8) . 6_556
B2 O2 Cs1 137.13(7) 3_655 .
Li1 O2 Cs1 86.28(18) . .
La1 O2 Cs1 91.33(8) . .
Cs1 O2 Cs1 83.55(8) 6_556 .
B2 O2 Cs1 69.85(8) 3_655 4_556
Li1 O2 Cs1 73.89(9) . 4_556
La1 O2 Cs1 107.15(6) . 4_556
Cs1 O2 Cs1 145.34(10) 6_556 4_556
Cs1 O2 Cs1 67.35(3) . 4_556
B2 O2 Cs1 69.85(8) 3_655 7_565
Li1 O2 Cs1 73.89(9) . 7_565
La1 O2 Cs1 107.15(6) . 7_565
Cs1 O2 Cs1 67.35(3) 6_556 7_565
Cs1 O2 Cs1 145.34(10) . 7_565
Cs1 O2 Cs1 130.02(10) 4_556 7_565
B1 O5 La1 87.35(7) 6_556 7_566
B1 O5 La1 87.35(7) 6_556 .
La1 O5 La1 174.71(14) 7_566 .
B1 O5 Cs1 148.10(3) 6_556 .
La1 O5 Cs1 104.24(7) 7_566 .
La1 O5 Cs1 80.35(5) . .
B1 O5 Cs1 148.10(3) 6_556 4_556
La1 O5 Cs1 80.35(5) 7_566 4_556
La1 O5 Cs1 104.24(7) . 4_556
Cs1 O5 Cs1 63.80(6) . 4_556
B1 O5 Cs1 71.87(5) 6_556 5_656
La1 O5 Cs1 84.91(3) 7_566 5_656
La1 O5 Cs1 93.44(3) . 5_656
Cs1 O5 Cs1 79.57(3) . 5_656
Cs1 O5 Cs1 135.19(7) 4_556 5_656
B1 O5 Cs1 71.87(5) 6_556 8_665
La1 O5 Cs1 93.44(3) 7_566 8_665
La1 O5 Cs1 84.91(3) . 8_665
Cs1 O5 Cs1 135.19(7) . 8_665
Cs1 O5 Cs1 79.57(3) 4_556 8_665
Cs1 O5 Cs1 143.74(10) 5_656 8_665
B1 O4 Li1 173.0(3) . 1_655
B1 O4 La1 92.8(2) . .
Li1 O4 La1 93.2(2) 1_655 .
B1 O4 Cs1 88.12(12) . 3_655
Li1 O4 Cs1 94.7(2) 1_655 3_655
La1 O4 Cs1 96.58(7) . 3_655
B1 O4 Cs1 91.4(2) . 7_665
Li1 O4 Cs1 83.3(2) 1_655 7_665
La1 O4 Cs1 169.81(10) . 7_665
Cs1 O4 Cs1 74.25(5) 3_655 7_665
B1 O4 Cs1 90.1(2) . 6_656
Li1 O4 Cs1 83.8(2) 1_655 6_656
La1 O4 Cs1 119.74(8) . 6_656
Cs1 O4 Cs1 143.68(8) 3_655 6_656
Cs1 O4 Cs1 69.53(5) 7_665 6_656
B2 O3 Li1 83.4(4) . 3_645
B2 O3 La1 97.3(3) . .
Li1 O3 La1 179.3(3) 3_645 .
B2 O3 Cs1 77.31(7) . 2_654
Li1 O3 Cs1 78.56(7) 3_645 2_654
La1 O3 Cs1 101.57(6) . 2_654
B2 O3 Cs1 77.31(7) . 5_656
Li1 O3 Cs1 78.56(7) 3_645 5_656
La1 O3 Cs1 101.57(6) . 5_656
Cs1 O3 Cs1 147.44(11) 2_654 5_656
B2 O3 Cs1 139.59(16) . 1_655
Li1 O3 Cs1 75.3(2) 3_645 1_655
La1 O3 Cs1 104.17(9) . 1_655
Cs1 O3 Cs1 129.38(9) 2_654 1_655
Cs1 O3 Cs1 65.17(3) 5_656 1_655
B2 O3 Cs1 139.59(16) . 6_656
Li1 O3 Cs1 75.3(2) 3_645 6_656
La1 O3 Cs1 104.17(9) . 6_656
Cs1 O3 Cs1 65.17(3) 2_654 6_656
Cs1 O3 Cs1 129.38(9) 5_656 6_656
Cs1 O3 Cs1 66.63(6) 1_655 6_656

loop_
_geom_bond_atom_site_label_1
_geom_bond_atom_site_label_2
_geom_bond_distance
_geom_bond_site_symmetry_2
Li1 O4 1.878(5) 1_455
Li1 O4 1.878(5) 6_456
Li1 O2 1.992(8) .
Li1 O3 2.016(8) 3_655
Li1 B2 2.307(9) 3_655
Li1 La1 3.197(8) 1_455
Li1 Cs1 3.502(3) 4_556
Li1 Cs1 3.502(3) 7_565
Li1 Cs1 3.542(6) 6_556
Li1 Cs1 3.542(6) .
Li1 Cs1 3.747(6) 8_565
Li1 Cs1 3.747(6) 3
Cs1 O1 2.933(2) .
Cs1 O2 3.061(2) .
Cs1 O4 3.093(3) 3_645
Cs1 O4 3.183(2) 7_466
Cs1 O4 3.213(2) 6_456
Cs1 B2 3.2769(18) 5_656
Cs1 O3 3.2910(14) 5_656
Cs1 B1 3.3438(12) 2_655
Cs1 O5 3.451(3) .
Cs1 O2 3.4854(17) 7_566
Cs1 B1 3.498(5) 6_456
Cs1 Li1 3.502(3) 7_566
La1 O2 2.448(3) .
La1 O3 2.473(3) .
La1 O4 2.483(2) 6_556
La1 O4 2.483(2) .
La1 O5 2.6126(9) .
La1 O5 2.6126(9) 6_556
La1 O1 2.682(3) .
La1 O1 2.759(3) 3_655
La1 B1 2.896(3) 6_556
La1 B1 2.896(3) .
La1 B2 2.980(5) .
La1 B2 2.988(5) 3_655
B1 O4 1.376(3) .
B1 O4 1.376(3) 4
B1 O5 1.377(6) 6_556
B1 La1 2.896(3) 7_565
B1 Cs1 3.3438(12) 2_654
B1 Cs1 3.3438(12) 3_655
B1 Cs1 3.498(5) 7_665
B1 Cs1 3.498(5) 6_656
B2 O1 1.374(6) .
B2 O2 1.377(6) 3_645
B2 O3 1.379(6) .
B2 Li1 2.307(9) 3_645
B2 La1 2.988(5) 3_645
B2 Cs1 3.2769(18) 5_656
B2 Cs1 3.2769(18) 2_654
O1 La1 2.759(3) 3_645
O1 Cs1 2.933(2) 6_556
O2 B2 1.377(6) 3_655
O2 Cs1 3.061(2) 6_556
O2 Cs1 3.4854(17) 4_556
O2 Cs1 3.4854(17) 7_565
O5 B1 1.377(6) 6_556
O5 La1 2.6126(9) 7_566
O5 Cs1 3.451(3) 4_556
O5 Cs1 3.5055(15) 5_656
O5 Cs1 3.5055(15) 8_665
O4 Li1 1.878(5) 1_655
O4 Cs1 3.093(3) 3_655
O4 Cs1 3.183(2) 7_665
O4 Cs1 3.213(2) 6_656
O3 Li1 2.016(8) 3_645
O3 Cs1 3.2910(14) 2_654
O3 Cs1 3.2910(14) 5_656
O3 Cs1 3.713(3) 1_655
O3 Cs1 3.713(3) 6_656
